data_4024959
loop_
_publ_author_name
'Maximillian E. Mahoney'
'Allen Oliver'
'\'Ol\"of Einarsd\'ottir'
'Joseph P. Konopelski'

_publ_contact_author_address '379 PSB'
_publ_contact_author_email mahoney@chemistry
_publ_contact_author_name 'Max Mahoney'
_publ_contact_author_phone 9-4669
_publ_section_title
;
Synthesis of a Cyclic Pentapeptide Mimic of the Active Site His-Tyr
Cofactor of Cytochrome c Oxidase
;
_journal_name_full 'Journal of Organic Chemistry'
_journal_page_first 8212
_journal_page_last 8218
_journal_paper_doi 10.1021/jo901744y
_journal_volume 74
_journal_year 2009
_chemical_absolute_configuration rmad
_chemical_formula_moiety 'C36 H45 N7 O7, C2 O2 F3, C2 H6 O S, 3(H2 O)'
_chemical_formula_sum 'C40 H57 F3 N7 O13 S'
_chemical_formula_weight 932.99
_chemical_name_systematic
; 
 ? 
;
_space_group_IT_number 4
_symmetry_cell_setting monoclinic
_symmetry_space_group_name_Hall 'P 2yb'
_symmetry_space_group_name_H-M 'P 1 21 1'
_atom_sites_solution_hydrogens geom
_atom_sites_solution_primary direct
_atom_sites_solution_secondary difmap
_audit_creation_method SHELXL-97
_cell_angle_alpha 90.00
_cell_angle_beta 91.943(8)
_cell_angle_gamma 90.00
_cell_formula_units_Z 2
_cell_length_a 9.482(5)
_cell_length_b 15.891(8)
_cell_length_c 14.949(8)
_cell_measurement_reflns_used 2168
_cell_measurement_temperature 150(2)
_cell_measurement_theta_max 21.27
_cell_measurement_theta_min 2.72
_cell_volume 2251(2)
_computing_cell_refinement 'Bruker SAINT v7.34A'
_computing_data_collection 'Bruker APEX-II v2.1-4'
_computing_data_reduction 'Bruker SAINT v7.34A'
_computing_structure_refinement 'SHELXL-97 (Sheldrick, 1997)'
_computing_structure_solution 'SHELXS-97 (Sheldrick, 1990)'
_diffrn_ambient_temperature 150(2)
_diffrn_detector_area_resol_mean 83.33
_diffrn_measured_fraction_theta_full 0.997
_diffrn_measured_fraction_theta_max 0.997
_diffrn_measurement_device_type 'Bruker APEX-II'
_diffrn_measurement_method \w/2\q-scans
_diffrn_radiation_monochromator 'channel-cut Si-<111> crystal'
_diffrn_radiation_source synchrotron
_diffrn_radiation_type synchrotron
_diffrn_radiation_wavelength 0.77490
_diffrn_reflns_av_R_equivalents 0.0670
_diffrn_reflns_av_sigmaI/netI 0.1349
_diffrn_reflns_limit_h_max 10
_diffrn_reflns_limit_h_min -10
_diffrn_reflns_limit_k_max 17
_diffrn_reflns_limit_k_min -17
_diffrn_reflns_limit_l_max 15
_diffrn_reflns_limit_l_min -16
_diffrn_reflns_number 9554
_diffrn_reflns_theta_full 25.55
_diffrn_reflns_theta_max 25.55
_diffrn_reflns_theta_min 2.34
_exptl_absorpt_coefficient_mu 0.190
_exptl_absorpt_correction_T_max 0.9962
_exptl_absorpt_correction_T_min 0.9757
_exptl_absorpt_correction_type empirical
_exptl_absorpt_process_details 'Sheldrick, 2008'
_exptl_crystal_colour colorless
_exptl_crystal_density_diffrn 1.376
_exptl_crystal_density_method 'not measured'
_exptl_crystal_description plate
_exptl_crystal_F_000 986
_exptl_crystal_size_max 0.13
_exptl_crystal_size_mid 0.10
_exptl_crystal_size_min 0.02
_refine_diff_density_max 0.649
_refine_diff_density_min -0.378
_refine_diff_density_rms 0.078
_refine_ls_abs_structure_details 'Flack H D (1983), Acta Cryst. A39, 876-881'
_refine_ls_abs_structure_Flack 0.1(3)
_refine_ls_extinction_coef 0.010(2)
_refine_ls_extinction_expression Fc^*^=kFc[1+0.001xFc^2^\l^3^/sin(2\q)]^-1/4^
_refine_ls_extinction_method SHELXL
_refine_ls_goodness_of_fit_ref 0.983
_refine_ls_hydrogen_treatment mixed
_refine_ls_matrix_type full
_refine_ls_number_parameters 614
_refine_ls_number_reflns 6343
_refine_ls_number_restraints 17
_refine_ls_restrained_S_all 0.997
_refine_ls_R_factor_all 0.1504
_refine_ls_R_factor_gt 0.0845
_refine_ls_shift/su_max 0.010
_refine_ls_shift/su_mean 0.000
_refine_ls_structure_factor_coef Fsqd
_refine_ls_weighting_details 'calc w=1/[\s^2^(Fo^2^)+(0.1361P)^2^+0.0000P] where P=(Fo^2^+2Fc^2^)/3'
_refine_ls_weighting_scheme calc
_refine_ls_wR_factor_gt 0.1995
_refine_ls_wR_factor_ref 0.2432
_reflns_number_gt 3668
_reflns_number_total 6343
_reflns_threshold_expression >2sigma(I)
_cod_data_source_file jo901744y_si_002.cif
_cod_data_source_block xsc08051
_cod_original_sg_symbol_H-M P2(1)
_cod_database_code 4024959

loop_
_symmetry_equiv_pos_as_xyz
'x, y, z'
'-x, y+1/2, -z'

loop_
_atom_site_label
_atom_site_type_symbol
_atom_site_fract_x
_atom_site_fract_y
_atom_site_fract_z
_atom_site_U_iso_or_equiv
_atom_site_adp_type
_atom_site_occupancy
_atom_site_symmetry_multiplicity
_atom_site_calc_flag
_atom_site_refinement_flags
_atom_site_disorder_assembly
_atom_site_disorder_group
O1 O 0.6657(7) 0.5392(5) -0.0523(5) 0.0579(19) Uani 1 1 d . . .
O2 O 0.4899(7) 0.5341(5) 0.0483(5) 0.0593(19) Uani 1 1 d . . .
O3 O 0.8671(6) 0.5542(4) 0.2891(4) 0.0464(16) Uani 1 1 d . . .
O4 O 0.9333(7) 0.7711(4) 0.4075(5) 0.0582(19) Uani 1 1 d . . .
O5 O 0.9074(6) 0.5817(4) 0.5197(5) 0.0498(17) Uani 1 1 d . . .
O6 O 1.1511(6) 0.5075(4) 0.6881(4) 0.0469(16) Uani 1 1 d . . .
O7 O 0.3357(6) 0.4810(4) 0.5627(5) 0.0537(19) Uani 1 1 d D . .
H7O H 0.271(4) 0.436(4) 0.576(5) 0.064 Uiso 1 1 d D . .
N1 N 0.7130(7) 0.5176(5) 0.0964(5) 0.0420(19) Uani 1 1 d . . .
N2 N 0.7298(7) 0.6593(4) 0.2346(5) 0.0407(19) Uani 1 1 d . . .
N3 N 0.7331(7) 0.6963(4) 0.4219(5) 0.0387(19) Uani 1 1 d . . .
N4 N 0.9459(7) 0.6872(4) 0.6210(5) 0.0392(18) Uani 1 1 d D . .
H4N H 0.907(5) 0.748(3) 0.657(4) 0.047 Uiso 1 1 d D . .
N5 N 0.9480(7) 0.5522(5) 0.7458(5) 0.0397(18) Uani 1 1 d D . .
H5N H 0.897(8) 0.605(3) 0.745(6) 0.048 Uiso 1 1 d D . .
N6 N 0.5605(7) 0.4257(5) 0.4615(5) 0.0384(18) Uani 1 1 d . . .
N7 N 0.4797(7) 0.3937(5) 0.3261(6) 0.045(2) Uani 1 1 d D . .
H7N H 0.422(8) 0.373(6) 0.275(4) 0.054 Uiso 1 1 d D . .
C1 C 0.6315(10) 0.5322(6) 0.0249(7) 0.044(2) Uani 1 1 d . . .
C2 C 0.6725(9) 0.5132(6) 0.1896(6) 0.041(2) Uani 1 1 d . . .
H2A H 0.5717 0.5311 0.1926 0.049 Uiso 1 1 calc R . .
C3 C 0.7642(9) 0.5774(6) 0.2421(6) 0.042(2) Uani 1 1 d . . .
C4 C 0.6132(9) 0.6961(6) 0.1787(7) 0.044(2) Uani 1 1 d . . .
H4A H 0.5225 0.6677 0.1897 0.052 Uiso 1 1 calc R . .
H4B H 0.6330 0.6923 0.1143 0.052 Uiso 1 1 calc R . .
C5 C 0.6110(9) 0.7857(6) 0.2095(7) 0.046(2) Uani 1 1 d . . .
H5A H 0.5569 0.7919 0.2646 0.055 Uiso 1 1 calc R . .
H5B H 0.5701 0.8232 0.1625 0.055 Uiso 1 1 calc R . .
C6 C 0.7717(10) 0.8048(6) 0.2278(7) 0.053(3) Uani 1 1 d . . .
H6A H 0.8201 0.8158 0.1714 0.064 Uiso 1 1 calc R . .
H6B H 0.7850 0.8537 0.2682 0.064 Uiso 1 1 calc R . .
C7 C 0.8258(9) 0.7245(5) 0.2720(7) 0.044(2) Uani 1 1 d . . .
H7A H 0.9230 0.7131 0.2512 0.053 Uiso 1 1 calc R . .
C8 C 0.8324(10) 0.7331(6) 0.3713(6) 0.046(2) Uani 1 1 d . . .
C9 C 0.7455(8) 0.6999(5) 0.5171(6) 0.035(2) Uani 1 1 d . . .
H9A H 0.7578 0.7599 0.5358 0.042 Uiso 1 1 calc R . .
C10 C 0.8760(8) 0.6496(6) 0.5495(6) 0.040(2) Uani 1 1 d D . .
C11 C 1.0799(8) 0.6486(6) 0.6522(6) 0.042(2) Uani 1 1 d D . .
H11A H 1.1386 0.6399 0.5987 0.050 Uiso 1 1 calc R . .
C12 C 1.0604(8) 0.5640(5) 0.6959(6) 0.037(2) Uani 1 1 d . . .
C13 C 0.9259(10) 0.4744(6) 0.7943(7) 0.047(2) Uani 1 1 d . . .
H13A H 0.8605 0.4852 0.8433 0.056 Uiso 1 1 calc R . .
H13B H 1.0170 0.4555 0.8217 0.056 Uiso 1 1 calc R . .
C14 C 0.8652(8) 0.4041(6) 0.7346(6) 0.040(2) Uani 1 1 d . . .
H14A H 0.9341 0.3909 0.6883 0.049 Uiso 1 1 calc R . .
H14B H 0.8540 0.3530 0.7715 0.049 Uiso 1 1 calc R . .
C15 C 0.7242(8) 0.4246(6) 0.6884(6) 0.035(2) Uani 1 1 d . . .
C16 C 0.6108(9) 0.4532(6) 0.7382(6) 0.041(2) Uani 1 1 d . . .
H16A H 0.6237 0.4612 0.8009 0.049 Uiso 1 1 calc R . .
C17 C 0.4815(9) 0.4698(6) 0.6979(7) 0.044(2) Uani 1 1 d . . .
H17A H 0.4055 0.4871 0.7335 0.053 Uiso 1 1 calc R . .
C18 C 0.4610(8) 0.4620(6) 0.6084(7) 0.044(3) Uani 1 1 d D . .
C19 C 0.5745(8) 0.4336(5) 0.5548(6) 0.037(2) Uani 1 1 d . . .
C20 C 0.7032(8) 0.4171(6) 0.5992(7) 0.039(2) Uani 1 1 d . . .
H20A H 0.7803 0.3998 0.5646 0.047 Uiso 1 1 calc R . .
C21 C 0.6684(9) 0.4399(5) 0.3994(6) 0.038(2) Uani 1 1 d . . .
H21A H 0.7605 0.4599 0.4148 0.045 Uiso 1 1 calc R . .
C22 C 0.6227(8) 0.4216(5) 0.3181(6) 0.038(2) Uani 1 1 d . . .
C23 C 0.4500(9) 0.3978(6) 0.4109(7) 0.045(2) Uani 1 1 d . . .
H23A H 0.3613 0.3828 0.4339 0.054 Uiso 1 1 calc R . .
C24 C 0.6864(9) 0.4258(6) 0.2299(6) 0.042(2) Uani 1 1 d . . .
H24A H 0.6394 0.3845 0.1892 0.050 Uiso 1 1 calc R . .
H24B H 0.7875 0.4105 0.2361 0.050 Uiso 1 1 calc R . .
C25 C 0.3920(11) 0.5600(7) -0.0235(8) 0.064(3) Uani 1 1 d . . .
H25A H 0.3177 0.5168 -0.0330 0.077 Uiso 1 1 calc R . .
H25B H 0.4426 0.5667 -0.0799 0.077 Uiso 1 1 calc R . .
C26 C 0.3273(9) 0.6415(7) 0.0023(7) 0.050(3) Uani 1 1 d . . .
C27 C 0.2035(12) 0.6439(10) 0.0477(9) 0.082(4) Uani 1 1 d . . .
H27A H 0.1554 0.5937 0.0629 0.099 Uiso 1 1 calc R . .
C28 C 0.1495(16) 0.7255(16) 0.0715(11) 0.120(6) Uani 1 1 d . . .
H28A H 0.0661 0.7295 0.1048 0.143 Uiso 1 1 calc R . .
C29 C 0.217(2) 0.7968(10) 0.0464(10) 0.094(5) Uani 1 1 d . . .
H29A H 0.1803 0.8506 0.0603 0.113 Uiso 1 1 calc R . .
C30 C 0.3412(17) 0.7896(10) 0.0003(10) 0.090(4) Uani 1 1 d . . .
H30A H 0.3899 0.8392 -0.0160 0.108 Uiso 1 1 calc R . .
C31 C 0.3922(11) 0.7171(7) -0.0210(8) 0.061(3) Uani 1 1 d . . .
H31A H 0.4765 0.7151 -0.0536 0.073 Uiso 1 1 calc R . .
C32 C 0.8678(9) 0.5074(8) 0.0788(8) 0.069(3) Uani 1 1 d . . .
H32A H 0.8793 0.4663 0.0307 0.103 Uiso 1 1 calc R . .
H32B H 0.9175 0.4875 0.1333 0.103 Uiso 1 1 calc R . .
H32C H 0.9070 0.5617 0.0609 0.103 Uiso 1 1 calc R . .
C33 C 0.6109(9) 0.6641(6) 0.5604(7) 0.052(3) Uani 1 1 d . . .
H33A H 0.5350 0.7060 0.5559 0.077 Uiso 1 1 calc R . .
H33B H 0.6320 0.6513 0.6236 0.077 Uiso 1 1 calc R . .
H33C H 0.5810 0.6126 0.5291 0.077 Uiso 1 1 calc R . .
C34 C 1.1586(9) 0.7132(6) 0.7147(7) 0.044(2) Uani 1 1 d . . .
H34A H 1.1631 0.7680 0.6820 0.052 Uiso 1 1 calc R . .
C35 C 1.0865(9) 0.7286(7) 0.8016(7) 0.049(3) Uani 1 1 d . . .
H35A H 0.9879 0.7443 0.7890 0.074 Uiso 1 1 calc R . .
H35B H 1.1347 0.7742 0.8344 0.074 Uiso 1 1 calc R . .
H35C H 1.0900 0.6772 0.8379 0.074 Uiso 1 1 calc R . .
C36 C 1.3130(9) 0.6829(7) 0.7351(8) 0.061(3) Uani 1 1 d . . .
H36A H 1.3615 0.7235 0.7748 0.092 Uiso 1 1 calc R . .
H36B H 1.3631 0.6786 0.6790 0.092 Uiso 1 1 calc R . .
H36C H 1.3113 0.6277 0.7643 0.092 Uiso 1 1 calc R . .
F1 F 0.3369(7) 0.3550(5) -0.0075(5) 0.082(2) Uani 1 1 d . . .
F2 F 0.1211(7) 0.3868(5) -0.0022(5) 0.089(2) Uani 1 1 d . . .
F3 F 0.1941(8) 0.2608(4) 0.0317(5) 0.088(2) Uani 1 1 d . . .
O11 O 0.3487(6) 0.3302(4) 0.1779(4) 0.0503(17) Uani 1 1 d . . .
O10 O 0.1746(7) 0.4247(5) 0.1664(5) 0.072(2) Uani 1 1 d . . .
C38 C 0.2243(11) 0.3444(7) 0.0430(8) 0.059(3) Uani 1 1 d . . .
C37 C 0.2512(10) 0.3686(6) 0.1364(7) 0.048(3) Uani 1 1 d . . .
S1 S 0.3251(4) 0.6497(4) 0.3539(6) 0.189(3) Uani 1 1 d . . .
O30 O 0.4677(7) 0.6115(6) 0.3507(6) 0.087(3) Uani 1 1 d . . .
C39 C 0.2074(14) 0.5670(11) 0.3354(17) 0.190(12) Uani 1 1 d . . .
H39A H 0.2433 0.5296 0.2893 0.285 Uiso 1 1 calc R . .
H39B H 0.1154 0.5895 0.3153 0.285 Uiso 1 1 calc R . .
H39C H 0.1971 0.5354 0.3911 0.285 Uiso 1 1 calc R . .
C40 C 0.253(2) 0.6943(14) 0.4318(16) 0.177(10) Uani 1 1 d . . .
H40A H 0.2978 0.7489 0.4431 0.265 Uiso 1 1 calc R . .
H40B H 0.2612 0.6595 0.4857 0.265 Uiso 1 1 calc R . .
H40C H 0.1524 0.7029 0.4158 0.265 Uiso 1 1 calc R . .
O21 O 0.1325(7) 0.3571(4) 0.3418(5) 0.0543(18) Uani 1 1 d D . .
H21Y H 0.138(10) 0.384(5) 0.284(3) 0.065 Uiso 1 1 d D . .
H21Z H 0.075(9) 0.389(5) 0.380(4) 0.065 Uiso 1 1 d D . .
O22 O 0.0117(7) 0.4190(4) 0.4869(5) 0.0546(18) Uani 1 1 d D . .
H22Y H 0.043(10) 0.396(4) 0.543(3) 0.066 Uiso 1 1 d D . .
H22Z H 0.001(11) 0.4781(16) 0.491(5) 0.066 Uiso 1 1 d D . .
O23 O 0.2959(7) 0.1510(4) 0.2045(5) 0.0557(18) Uani 1 1 d D . .
H23Y H 0.307(11) 0.124(4) 0.147(3) 0.067 Uiso 1 1 d D . .
H23Z H 0.307(11) 0.2111(15) 0.196(5) 0.067 Uiso 1 1 d D . .

loop_
_atom_site_aniso_label
_atom_site_aniso_U_11
_atom_site_aniso_U_22
_atom_site_aniso_U_33
_atom_site_aniso_U_23
_atom_site_aniso_U_13
_atom_site_aniso_U_12
O1 0.059(4) 0.065(5) 0.049(5) -0.001(4) -0.004(3) 0.007(4)
O2 0.034(4) 0.075(5) 0.069(5) 0.005(4) -0.005(3) 0.008(3)
O3 0.028(3) 0.044(4) 0.066(4) 0.001(3) -0.004(3) 0.000(3)
O4 0.039(4) 0.057(5) 0.078(5) -0.002(4) -0.008(3) -0.015(3)
O5 0.042(4) 0.031(4) 0.076(5) -0.016(4) 0.000(3) 0.010(3)
O6 0.028(3) 0.038(4) 0.075(5) 0.002(3) 0.006(3) 0.003(3)
O7 0.025(3) 0.063(5) 0.074(5) 0.003(4) 0.001(3) 0.004(3)
N1 0.033(4) 0.046(5) 0.048(5) 0.001(4) 0.001(4) 0.000(3)
N2 0.024(4) 0.034(5) 0.064(5) -0.003(4) -0.007(3) -0.003(3)
N3 0.029(4) 0.034(4) 0.054(5) 0.001(4) 0.003(4) -0.003(3)
N4 0.027(4) 0.031(4) 0.059(5) -0.001(4) -0.008(4) 0.003(3)
N5 0.020(4) 0.033(5) 0.067(5) 0.004(4) 0.004(3) 0.003(3)
N6 0.026(4) 0.037(4) 0.053(5) 0.001(4) 0.003(3) -0.005(3)
N7 0.028(4) 0.040(5) 0.066(6) 0.002(4) -0.001(4) -0.005(3)
C1 0.042(6) 0.039(6) 0.051(7) -0.006(5) -0.002(5) 0.003(4)
C2 0.027(4) 0.047(6) 0.049(6) 0.001(5) 0.001(4) 0.007(4)
C3 0.026(5) 0.037(6) 0.061(6) 0.001(5) 0.002(4) 0.000(4)
C4 0.041(5) 0.034(5) 0.055(6) 0.007(5) -0.007(5) 0.005(4)
C5 0.042(5) 0.040(6) 0.057(6) 0.004(5) -0.007(4) 0.002(4)
C6 0.046(6) 0.048(6) 0.066(7) 0.002(5) 0.008(5) -0.002(5)
C7 0.031(5) 0.030(5) 0.070(7) 0.006(5) -0.006(4) -0.009(4)
C8 0.047(6) 0.045(6) 0.047(7) 0.008(5) -0.012(5) -0.009(5)
C9 0.028(4) 0.027(5) 0.050(6) 0.000(4) -0.003(4) -0.003(4)
C10 0.022(4) 0.045(6) 0.053(6) 0.012(5) 0.000(4) -0.004(4)
C11 0.030(5) 0.042(6) 0.053(6) 0.007(5) 0.000(4) 0.008(4)
C12 0.018(4) 0.034(5) 0.058(6) -0.001(4) 0.001(4) 0.000(4)
C13 0.035(5) 0.048(6) 0.058(6) 0.008(5) 0.005(4) 0.004(4)
C14 0.025(4) 0.044(6) 0.052(6) -0.003(5) 0.003(4) 0.004(4)
C15 0.023(4) 0.036(5) 0.046(6) 0.001(5) 0.006(4) 0.003(4)
C16 0.031(5) 0.041(6) 0.051(6) -0.002(5) 0.003(4) 0.004(4)
C17 0.023(5) 0.043(6) 0.067(7) 0.004(5) 0.008(5) -0.003(4)
C18 0.018(4) 0.038(5) 0.077(8) 0.015(5) 0.000(5) 0.004(4)
C19 0.025(5) 0.035(5) 0.049(6) 0.004(5) -0.001(4) -0.011(4)
C20 0.019(4) 0.034(5) 0.064(7) 0.003(5) 0.006(4) 0.008(4)
C21 0.030(5) 0.035(5) 0.048(6) -0.004(5) 0.002(4) 0.000(4)
C22 0.026(4) 0.027(5) 0.062(7) -0.003(5) -0.003(4) 0.007(4)
C23 0.028(5) 0.033(5) 0.074(8) 0.004(5) 0.001(5) -0.006(4)
C24 0.030(5) 0.051(6) 0.045(6) -0.004(5) 0.001(4) 0.001(4)
C25 0.061(7) 0.050(7) 0.079(8) -0.016(6) -0.028(6) 0.019(5)
C26 0.031(5) 0.061(7) 0.056(6) -0.006(5) -0.013(5) -0.001(5)
C27 0.054(7) 0.101(11) 0.093(9) 0.008(8) 0.007(7) 0.004(7)
C28 0.075(10) 0.18(2) 0.106(13) 0.007(13) 0.036(9) 0.052(12)
C29 0.156(17) 0.062(9) 0.062(9) -0.017(8) -0.034(10) 0.025(10)
C30 0.096(11) 0.082(11) 0.089(11) 0.014(9) -0.030(9) 0.000(9)
C31 0.043(6) 0.040(7) 0.098(9) 0.007(6) -0.015(6) 0.000(5)
C32 0.026(5) 0.095(9) 0.086(8) -0.007(7) 0.010(5) -0.003(6)
C33 0.029(5) 0.050(6) 0.076(7) 0.001(6) 0.003(5) 0.011(4)
C34 0.035(5) 0.028(5) 0.068(7) 0.005(5) -0.007(5) -0.006(4)
C35 0.038(5) 0.048(6) 0.061(7) -0.001(5) -0.001(5) 0.008(5)
C36 0.033(5) 0.069(7) 0.081(8) -0.007(6) -0.008(5) -0.009(5)
F1 0.075(4) 0.086(5) 0.085(5) -0.004(4) 0.021(4) 0.012(4)
F2 0.070(4) 0.111(6) 0.084(5) 0.001(4) -0.012(4) 0.039(4)
F3 0.104(6) 0.064(5) 0.093(5) -0.008(4) -0.028(4) -0.008(4)
O11 0.032(3) 0.047(4) 0.072(5) -0.009(4) -0.006(3) -0.002(3)
O10 0.056(4) 0.068(5) 0.093(6) -0.005(5) 0.001(4) 0.025(4)
C38 0.050(6) 0.053(7) 0.073(8) 0.003(6) 0.006(6) 0.010(5)
C37 0.041(6) 0.041(6) 0.063(7) 0.004(5) 0.006(5) -0.010(5)
S1 0.046(2) 0.124(4) 0.399(10) -0.107(5) 0.045(4) -0.022(2)
O30 0.044(4) 0.077(6) 0.139(8) 0.006(5) 0.009(5) 0.012(4)
C39 0.045(8) 0.094(13) 0.43(4) -0.053(18) -0.086(14) 0.008(8)
C40 0.18(2) 0.121(17) 0.23(2) -0.077(17) 0.056(19) 0.017(15)
O21 0.045(4) 0.046(4) 0.072(5) 0.003(4) 0.005(4) 0.001(3)
O22 0.043(4) 0.051(4) 0.071(5) -0.001(4) 0.008(3) 0.015(3)
O23 0.046(4) 0.043(4) 0.079(5) 0.000(4) 0.017(4) 0.002(3)

loop_
_atom_type_symbol
_atom_type_description
_atom_type_scat_dispersion_real
_atom_type_scat_dispersion_imag
_atom_type_scat_source
C C -0.0020 0.0020 'International Tables Vol C Tables 4.2.6.8 and 6.1.1.4'
H H 0.0000 0.0000 'International Tables Vol C Tables 4.2.6.8 and 6.1.1.4'
N N -0.0031 0.0040 'International Tables Vol C Tables 4.2.6.8 and 6.1.1.4'
O O -0.0041 0.0074 'International Tables Vol C Tables 4.2.6.8 and 6.1.1.4'
F F -0.0053 0.0125 'International Tables Vol C Tables 4.2.6.8 and 6.1.1.4'
S S 0.1206 0.1480 'International Tables Vol C Tables 4.2.6.8 and 6.1.1.4'

loop_
_geom_angle_atom_site_label_1
_geom_angle_atom_site_label_2
_geom_angle_atom_site_label_3
_geom_angle
_geom_angle_site_symmetry_1
_geom_angle_site_symmetry_3
_geom_angle_publ_flag
C1 O2 C25 114.6(8) . . ?
C1 N1 C2 128.1(7) . . ?
C1 N1 C32 115.1(8) . . ?
C2 N1 C32 116.8(8) . . ?
C3 N2 C7 120.2(7) . . ?
C3 N2 C4 127.1(7) . . ?
C7 N2 C4 112.0(7) . . ?
C8 N3 C9 120.2(7) . . ?
C10 N4 C11 117.0(7) . . ?
C12 N5 C13 122.0(7) . . ?
C23 N6 C19 129.3(7) . . ?
C23 N6 C21 104.4(8) . . ?
C19 N6 C21 126.1(7) . . ?
C23 N7 C22 107.4(8) . . ?
O1 C1 N1 128.2(9) . . ?
O1 C1 O2 121.7(9) . . ?
N1 C1 O2 110.0(9) . . ?
N1 C2 C24 113.7(7) . . ?
N1 C2 C3 107.1(7) . . ?
C24 C2 C3 111.4(7) . . ?
O3 C3 N2 121.3(8) . . ?
O3 C3 C2 120.8(8) . . ?
N2 C3 C2 117.9(8) . . ?
N2 C4 C5 102.7(7) . . ?
C4 C5 C6 102.3(7) . . ?
C7 C6 C5 103.0(7) . . ?
N2 C7 C8 116.5(8) . . ?
N2 C7 C6 103.3(7) . . ?
C8 C7 C6 111.0(8) . . ?
O4 C8 N3 120.3(9) . . ?
O4 C8 C7 119.0(9) . . ?
N3 C8 C7 120.5(8) . . ?
N3 C9 C10 109.4(7) . . ?
N3 C9 C33 111.1(7) . . ?
C10 C9 C33 110.0(7) . . ?
O5 C10 N4 123.8(8) . . ?
O5 C10 C9 123.5(8) . . ?
N4 C10 C9 112.4(8) . . ?
N4 C11 C12 113.1(7) . . ?
N4 C11 C34 107.8(7) . . ?
C12 C11 C34 112.9(7) . . ?
O6 C12 N5 121.1(8) . . ?
O6 C12 C11 120.3(7) . . ?
N5 C12 C11 118.6(7) . . ?
N5 C13 C14 112.8(8) . . ?
C15 C14 C13 114.7(7) . . ?
C20 C15 C16 117.6(8) . . ?
C20 C15 C14 122.0(7) . . ?
C16 C15 C14 120.5(8) . . ?
C17 C16 C15 121.3(9) . . ?
C18 C17 C16 120.8(8) . . ?
C17 C18 O7 124.1(8) . . ?
C17 C18 C19 119.7(8) . . ?
O7 C18 C19 116.1(9) . . ?
C20 C19 N6 120.5(8) . . ?
C20 C19 C18 117.0(8) . . ?
N6 C19 C18 122.4(7) . . ?
C15 C20 C19 123.5(8) . . ?
C22 C21 N6 110.3(8) . . ?
C21 C22 N7 106.0(8) . . ?
C21 C22 C24 133.6(8) . . ?
N7 C22 C24 120.4(8) . . ?
N7 C23 N6 111.8(8) . . ?
C22 C24 C2 111.4(7) . . ?
O2 C25 C26 108.2(8) . . ?
C27 C26 C31 119.2(11) . . ?
C27 C26 C25 121.2(11) . . ?
C31 C26 C25 119.6(9) . . ?
C26 C27 C28 117.6(14) . . ?
C29 C28 C27 120.3(13) . . ?
C28 C29 C30 119.0(14) . . ?
C31 C30 C29 121.7(15) . . ?
C30 C31 C26 122.1(13) . . ?
C35 C34 C11 113.6(7) . . ?
C35 C34 C36 109.3(8) . . ?
C11 C34 C36 109.9(7) . . ?
F1 C38 F2 103.5(9) . . ?
F1 C38 F3 102.7(9) . . ?
F2 C38 F3 106.0(9) . . ?
F1 C38 C37 112.9(9) . . ?
F2 C38 C37 116.6(9) . . ?
F3 C38 C37 113.7(9) . . ?
O10 C37 O11 126.9(10) . . ?
O10 C37 C38 116.6(10) . . ?
O11 C37 C38 116.5(9) . . ?
O30 S1 C40 130.0(11) . . ?
O30 S1 C39 105.5(7) . . ?
C40 S1 C39 99.6(11) . . ?

loop_
_geom_bond_atom_site_label_1
_geom_bond_atom_site_label_2
_geom_bond_distance
_geom_bond_site_symmetry_2
_geom_bond_publ_flag
O1 C1 1.215(11) . ?
O2 C1 1.398(11) . ?
O2 C25 1.455(12) . ?
O3 C3 1.239(10) . ?
O4 C8 1.240(10) . ?
O5 C10 1.210(11) . ?
O6 C12 1.251(10) . ?
O7 C18 1.383(10) . ?
N1 C1 1.318(12) . ?
N1 C2 1.459(11) . ?
N1 C32 1.509(11) . ?
N2 C3 1.345(11) . ?
N2 C7 1.477(11) . ?
N2 C4 1.482(11) . ?
N3 C8 1.360(12) . ?
N3 C9 1.425(11) . ?
N4 C10 1.375(11) . ?
N4 C11 1.472(10) . ?
N5 C12 1.335(11) . ?
N5 C13 1.453(12) . ?
N6 C23 1.347(11) . ?
N6 C19 1.402(11) . ?
N6 C21 1.422(11) . ?
N7 C23 1.310(12) . ?
N7 C22 1.435(11) . ?
C2 C24 1.518(13) . ?
C2 C3 1.539(13) . ?
C4 C5 1.497(13) . ?
C5 C6 1.568(13) . ?
C6 C7 1.517(13) . ?
C7 C8 1.489(14) . ?
C9 C10 1.537(12) . ?
C9 C33 1.558(12) . ?
C11 C12 1.509(13) . ?
C11 C34 1.561(13) . ?
C13 C14 1.529(13) . ?
C14 C15 1.519(11) . ?
C15 C20 1.347(12) . ?
C15 C16 1.404(12) . ?
C16 C17 1.372(12) . ?
C17 C18 1.352(13) . ?
C18 C19 1.436(12) . ?
C19 C20 1.395(11) . ?
C21 C22 1.309(12) . ?
C22 C24 1.471(12) . ?
C25 C26 1.490(14) . ?
C26 C27 1.376(15) . ?
C26 C31 1.399(15) . ?
C27 C28 1.44(2) . ?
C28 C29 1.36(2) . ?
C29 C30 1.39(2) . ?
C30 C31 1.293(19) . ?
C34 C35 1.508(13) . ?
C34 C36 1.562(12) . ?
F1 C38 1.339(12) . ?
F2 C38 1.351(12) . ?
F3 C38 1.369(13) . ?
O11 C37 1.254(11) . ?
O10 C37 1.243(12) . ?
C38 C37 1.462(15) . ?
S1 O30 1.484(8) . ?
S1 C40 1.544(19) . ?
S1 C39 1.740(16) . ?

loop_
_geom_hbond_atom_site_label_D
_geom_hbond_atom_site_label_H
_geom_hbond_atom_site_label_A
_geom_hbond_distance_DH
_geom_hbond_distance_HA
_geom_hbond_distance_DA
_geom_hbond_angle_DHA
_geom_hbond_site_symmetry_A
N5 H5N O23 0.96(2) 2.14(6) 2.912(9) 136(7) 2_656
N5 H5N N4 0.96(2) 2.32(8) 2.842(10) 113(6) .
N7 H7N O11 0.98(2) 1.73(3) 2.698(11) 169(8) .
O21 H21Y O10 0.96(2) 1.92(2) 2.873(11) 170(7) .
O21 H21Z O22 0.96(2) 1.78(4) 2.675(10) 154(7) .
O22 H22Y O4 0.96(2) 2.13(6) 2.869(10) 133(6) 2_646
O22 H22Z O5 0.95(2) 1.92(5) 2.817(9) 156(9) 1_455
O23 H23Y O1 0.97(2) 1.98(3) 2.920(10) 163(7) 2_645
O23 H23Z O11 0.97(2) 1.96(3) 2.921(9) 174(9) .

loop_
_geom_torsion_atom_site_label_1
_geom_torsion_atom_site_label_2
_geom_torsion_atom_site_label_3
_geom_torsion_atom_site_label_4
_geom_torsion
_geom_torsion_site_symmetry_1
_geom_torsion_site_symmetry_2
_geom_torsion_site_symmetry_3
_geom_torsion_site_symmetry_4
_geom_torsion_publ_flag
C2 N1 C1 O1 176.8(9) . . . . ?
C32 N1 C1 O1 -0.9(15) . . . . ?
C2 N1 C1 O2 -6.8(12) . . . . ?
C32 N1 C1 O2 175.5(8) . . . . ?
C25 O2 C1 O1 -10.5(13) . . . . ?
C25 O2 C1 N1 172.8(8) . . . . ?
C1 N1 C2 C24 112.5(10) . . . . ?
C32 N1 C2 C24 -69.9(10) . . . . ?
C1 N1 C2 C3 -124.1(9) . . . . ?
C32 N1 C2 C3 53.5(10) . . . . ?
C7 N2 C3 O3 8.6(14) . . . . ?
C4 N2 C3 O3 177.8(8) . . . . ?
C7 N2 C3 C2 -170.6(8) . . . . ?
C4 N2 C3 C2 -1.5(14) . . . . ?
N1 C2 C3 O3 -102.5(10) . . . . ?
C24 C2 C3 O3 22.3(12) . . . . ?
N1 C2 C3 N2 76.8(10) . . . . ?
C24 C2 C3 N2 -158.4(8) . . . . ?
C3 N2 C4 C5 170.5(9) . . . . ?
C7 N2 C4 C5 -19.7(10) . . . . ?
N2 C4 C5 C6 36.0(9) . . . . ?
C4 C5 C6 C7 -40.6(10) . . . . ?
C3 N2 C7 C8 -73.4(11) . . . . ?
C4 N2 C7 C8 116.0(9) . . . . ?
C3 N2 C7 C6 164.6(9) . . . . ?
C4 N2 C7 C6 -6.1(10) . . . . ?
C5 C6 C7 N2 28.1(9) . . . . ?
C5 C6 C7 C8 -97.5(9) . . . . ?
C9 N3 C8 O4 -1.1(13) . . . . ?
C9 N3 C8 C7 175.7(8) . . . . ?
N2 C7 C8 O4 162.7(8) . . . . ?
C6 C7 C8 O4 -79.4(11) . . . . ?
N2 C7 C8 N3 -14.1(13) . . . . ?
C6 C7 C8 N3 103.8(10) . . . . ?
C8 N3 C9 C10 -65.8(10) . . . . ?
C8 N3 C9 C33 172.6(8) . . . . ?
C11 N4 C10 O5 10.6(13) . . . . ?
C11 N4 C10 C9 -174.5(7) . . . . ?
N3 C9 C10 O5 -43.0(11) . . . . ?
C33 C9 C10 O5 79.3(11) . . . . ?
N3 C9 C10 N4 142.1(7) . . . . ?
C33 C9 C10 N4 -95.6(9) . . . . ?
C10 N4 C11 C12 -69.3(10) . . . . ?
C10 N4 C11 C34 165.2(7) . . . . ?
C13 N5 C12 O6 1.0(13) . . . . ?
C13 N5 C12 C11 -176.3(8) . . . . ?
N4 C11 C12 O6 146.2(8) . . . . ?
C34 C11 C12 O6 -91.1(10) . . . . ?
N4 C11 C12 N5 -36.5(12) . . . . ?
C34 C11 C12 N5 86.2(9) . . . . ?
C12 N5 C13 C14 -79.9(10) . . . . ?
N5 C13 C14 C15 -59.0(10) . . . . ?
C13 C14 C15 C20 126.7(9) . . . . ?
C13 C14 C15 C16 -52.4(12) . . . . ?
C20 C15 C16 C17 2.6(13) . . . . ?
C14 C15 C16 C17 -178.3(8) . . . . ?
C15 C16 C17 C18 -2.4(14) . . . . ?
C16 C17 C18 O7 -177.2(8) . . . . ?
C16 C17 C18 C19 1.9(14) . . . . ?
C23 N6 C19 C20 143.5(9) . . . . ?
C21 N6 C19 C20 -31.0(13) . . . . ?
C23 N6 C19 C18 -39.2(14) . . . . ?
C21 N6 C19 C18 146.2(8) . . . . ?
C17 C18 C19 C20 -1.5(12) . . . . ?
O7 C18 C19 C20 177.7(8) . . . . ?
C17 C18 C19 N6 -178.8(8) . . . . ?
O7 C18 C19 N6 0.3(12) . . . . ?
C16 C15 C20 C19 -2.2(13) . . . . ?
C14 C15 C20 C19 178.6(8) . . . . ?
N6 C19 C20 C15 179.1(8) . . . . ?
C18 C19 C20 C15 1.7(13) . . . . ?
C23 N6 C21 C22 0.2(10) . . . . ?
C19 N6 C21 C22 175.8(8) . . . . ?
N6 C21 C22 N7 -0.4(10) . . . . ?
N6 C21 C22 C24 178.7(9) . . . . ?
C23 N7 C22 C21 0.4(10) . . . . ?
C23 N7 C22 C24 -178.8(8) . . . . ?
C22 N7 C23 N6 -0.3(10) . . . . ?
C19 N6 C23 N7 -175.4(8) . . . . ?
C21 N6 C23 N7 0.1(10) . . . . ?
C21 C22 C24 C2 -84.5(12) . . . . ?
N7 C22 C24 C2 94.4(9) . . . . ?
N1 C2 C24 C22 -170.6(7) . . . . ?
C3 C2 C24 C22 68.4(9) . . . . ?
C1 O2 C25 C26 -114.7(10) . . . . ?
O2 C25 C26 C27 -91.1(11) . . . . ?
O2 C25 C26 C31 89.8(12) . . . . ?
C31 C26 C27 C28 -2.0(17) . . . . ?
C25 C26 C27 C28 179.0(11) . . . . ?
C26 C27 C28 C29 2(2) . . . . ?
C27 C28 C29 C30 -2(2) . . . . ?
C28 C29 C30 C31 1(2) . . . . ?
C29 C30 C31 C26 -1(2) . . . . ?
C27 C26 C31 C30 1.5(17) . . . . ?
C25 C26 C31 C30 -179.5(11) . . . . ?
N4 C11 C34 C35 67.9(10) . . . . ?
C12 C11 C34 C35 -57.7(9) . . . . ?
N4 C11 C34 C36 -169.3(8) . . . . ?
C12 C11 C34 C36 65.1(10) . . . . ?
F1 C38 C37 O10 121.1(10) . . . . ?
F2 C38 C37 O10 1.4(14) . . . . ?
F3 C38 C37 O10 -122.4(10) . . . . ?
F1 C38 C37 O11 -59.2(12) . . . . ?
F2 C38 C37 O11 -178.8(9) . . . . ?
F3 C38 C37 O11 57.4(12) . . . . ?

loop_
_cod_related_entry_id
_cod_related_entry_database
_cod_related_entry_code
1 ChemSpider 30659064
